data_1566987
loop_
_publ_author_name
'Kondinski, Aleksandar'
'Rasmussen, Maren'
'Mangelsen, Sebastian'
'Pienack, Nicole'
'Simjanoski, Viktor'
'N\"ather, Christian'
'Stares, Daniel L.'
'Schalley, Christoph A.'
'Bensch, Wolfgang'

_publ_section_title
;
 Composition-driven archetype dynamics in polyoxovanadates
;
_journal_name_full 'Chemical Science'
_journal_paper_doi 10.1039/D2SC01004F
_journal_year 2022
_chemical_formula_sum 'C12 H48 As8 N12 Ni2 O26 V6'
_chemical_formula_weight 1799.04
_space_group_crystal_system tetragonal
_space_group_IT_number 142
_space_group_name_Hall '-I 4bd 2c'
_space_group_name_H-M_alt 'I 41/a c d :2'
_atom_sites_solution_hydrogens geom
_audit_creation_method SHELXL-2014
_audit_update_record
;
2021-12-15 deposited with the CCDC.	2022-05-11 downloaded from the CCDC.
;
_cell_angle_alpha 90
_cell_angle_beta 90
_cell_angle_gamma 90
_cell_formula_units_Z 8
_cell_length_a 20.3058(5)
_cell_length_b 20.3058(5)
_cell_length_c 24.3847(7)
_cell_measurement_reflns_used 33243
_cell_measurement_temperature 200(2)
_cell_measurement_theta_max 26.004
_cell_measurement_theta_min 2.393
_cell_volume 10054.4(5)
_computing_cell_refinement 'X-AREA (STOE, 2008)'
_computing_data_collection 'X-AREA (STOE, 2008)'
_computing_data_reduction 'X-AREA (STOE, 2008)'
_computing_structure_refinement 'SHELXL-2014 (Sheldrick, 2015)'
_computing_structure_solution 'SHELXT (Sheldrick, 2015)'
_diffrn_ambient_temperature 200(2)
_diffrn_measured_fraction_theta_full 0.998
_diffrn_measured_fraction_theta_max 0.998
_diffrn_measurement_device_type 'STOE IPDS-2'
_diffrn_measurement_method 'Omega scans'
_diffrn_radiation_type MoK\a
_diffrn_radiation_wavelength 0.71073
_diffrn_reflns_av_R_equivalents 0.0854
_diffrn_reflns_av_unetI/netI 0.0275
_diffrn_reflns_Laue_measured_fraction_full 0.998
_diffrn_reflns_Laue_measured_fraction_max 0.998
_diffrn_reflns_limit_h_max 25
_diffrn_reflns_limit_h_min -25
_diffrn_reflns_limit_k_max 19
_diffrn_reflns_limit_k_min -25
_diffrn_reflns_limit_l_max 28
_diffrn_reflns_limit_l_min -30
_diffrn_reflns_number 33243
_diffrn_reflns_point_group_measured_fraction_full 0.998
_diffrn_reflns_point_group_measured_fraction_max 0.998
_diffrn_reflns_theta_full 25.242
_diffrn_reflns_theta_max 26.004
_diffrn_reflns_theta_min 2.393
_exptl_absorpt_coefficient_mu 7.109
_exptl_absorpt_correction_T_max 0.4475
_exptl_absorpt_correction_T_min 0.2530
_exptl_absorpt_correction_type numerical
_exptl_absorpt_process_details 'X-Red and X-Shape (STOE, 2008)'
_exptl_crystal_colour green
_exptl_crystal_density_diffrn 2.377
_exptl_crystal_description block
_exptl_crystal_F_000 6960
_exptl_crystal_size_max 0.13
_exptl_crystal_size_mid 0.10
_exptl_crystal_size_min 0.05
_refine_diff_density_max 0.388
_refine_diff_density_min -0.438
_refine_diff_density_rms 0.071
_refine_ls_extinction_method none
_refine_ls_goodness_of_fit_ref 1.198
_refine_ls_hydrogen_treatment constr
_refine_ls_matrix_type full
_refine_ls_number_parameters 151
_refine_ls_number_reflns 2477
_refine_ls_number_restraints 0
_refine_ls_restrained_S_all 1.198
_refine_ls_R_factor_all 0.0465
_refine_ls_R_factor_gt 0.0396
_refine_ls_shift/su_max 0.001
_refine_ls_shift/su_mean 0.000
_refine_ls_structure_factor_coef Fsqd
_refine_ls_weighting_details 'w=1/[\s^2^(Fo^2^)+(0.0348P)^2^+25.0415P] where P=(Fo^2^+2Fc^2^)/3'
_refine_ls_weighting_scheme calc
_refine_ls_wR_factor_gt 0.0917
_refine_ls_wR_factor_ref 0.0950
_reflns_Friedel_coverage 0.000
_reflns_number_gt 2245
_reflns_number_total 2477
_reflns_threshold_expression 'I > 2\s(I)'
_cod_data_source_file d2sc01004f3.cif
_cod_data_source_block mr1157
_cod_original_cell_volume 10054.4(6)
_cod_original_sg_symbol_H-M 'I 41/a c d'
_cod_database_code 1566987
_shelx_space_group_comment
;
The symmetry employed for this shelxl refinement is uniquely defined
by the following loop, which should always be used as a source of
symmetry information in preference to the above space-group names.
They are only intended as comments.
;
_shelxl_version_number 2014-3

loop_
_space_group_symop_operation_xyz
'x, y, z'
'-x+1/2, -y, z+1/2'
'-y+1/4, x+3/4, z+1/4'
'y+1/4, -x+1/4, z+3/4'
'-x+1/2, y, -z'
'x, -y, -z+1/2'
'y+1/4, x+3/4, -z+3/4'
'-y+1/4, -x+1/4, -z+1/4'
'x+1/2, y+1/2, z+1/2'
'-x+1, -y+1/2, z+1'
'-y+3/4, x+5/4, z+3/4'
'y+3/4, -x+3/4, z+5/4'
'-x+1, y+1/2, -z+1/2'
'x+1/2, -y+1/2, -z+1'
'y+3/4, x+5/4, -z+5/4'
'-y+3/4, -x+3/4, -z+3/4'
'-x, -y, -z'
'x-1/2, y, -z-1/2'
'y-1/4, -x-3/4, -z-1/4'
'-y-1/4, x-1/4, -z-3/4'
'x-1/2, -y, z'
'-x, y, z-1/2'
'-y-1/4, -x-3/4, z-3/4'
'y-1/4, x-1/4, z-1/4'
'-x+1/2, -y+1/2, -z+1/2'
'x, y+1/2, -z'
'y+1/4, -x-1/4, -z+1/4'
'-y+1/4, x+1/4, -z-1/4'
'x, -y+1/2, z+1/2'
'-x+1/2, y+1/2, z'
'-y+1/4, -x-1/4, z-1/4'
'y+1/4, x+1/4, z+1/4'

loop_
_atom_site_label
_atom_site_type_symbol
_atom_site_fract_x
_atom_site_fract_y
_atom_site_fract_z
_atom_site_U_iso_or_equiv
_atom_site_adp_type
_atom_site_occupancy
_atom_site_site_symmetry_order
_atom_site_calc_flag
_atom_site_refinement_flags_posn
_atom_site_refinement_flags_adp
_atom_site_refinement_flags_occupancy
_atom_site_disorder_assembly
_atom_site_disorder_group
As1 As 0.65814(2) 0.80757(3) 0.44612(2) 0.05474(16) Uani 1 1 d . . . . .
As2 As 0.53970(3) 0.91250(2) 0.44802(2) 0.05476(16) Uani 1 1 d . . . . .
V1 V 0.59531(4) 0.85663(4) 0.32975(3) 0.0521(2) Uani 1 1 d . . . . .
V2 V 0.5000 0.7500 0.46719(5) 0.0490(3) Uani 1 2 d S T P . .
O1 O 0.66443(16) 0.83333(17) 0.37960(13) 0.0557(8) Uani 1 1 d . . . . .
O2 O 0.59117(16) 0.74878(16) 0.44081(13) 0.0546(8) Uani 1 1 d . . . . .
O3 O 0.60950(17) 0.87149(17) 0.47731(14) 0.0573(8) Uani 1 1 d . . . . .
O4 O 0.56511(17) 0.92276(16) 0.38103(13) 0.0548(8) Uani 1 1 d . . . . .
O5 O 0.48818(16) 0.84102(16) 0.44233(13) 0.0544(8) Uani 1 1 d . . . . .
O6 O 0.62906(18) 0.89664(18) 0.28077(14) 0.0601(9) Uani 1 1 d . . . . .
O7 O 0.5000 0.7500 0.5329(2) 0.0547(11) Uani 1 2 d S T P . .
Ni1 Ni 0.36048(3) 0.88952(3) 0.6250 0.0525(2) Uani 1 2 d S T P . .
N1 N 0.4461(2) 0.8756(2) 0.57698(17) 0.0589(10) Uani 1 1 d . . . . .
H1N H 0.4560 0.8319 0.5757 0.071 Uiso 1 1 calc R U . . .
H2N H 0.4382 0.8894 0.5421 0.071 Uiso 1 1 calc R U . . .
C1 C 0.5030(3) 0.9123(3) 0.5997(2) 0.0614(12) Uani 1 1 d . . . . .
H1A H 0.5048 0.9570 0.5834 0.074 Uiso 1 1 calc R U . . .
H1B H 0.5445 0.8891 0.5906 0.074 Uiso 1 1 calc R U . . .
C2 C 0.4955(3) 0.9173(3) 0.6610(2) 0.0583(12) Uani 1 1 d . . . . .
H2A H 0.5013 0.8734 0.6780 0.070 Uiso 1 1 calc R U . . .
H2B H 0.5294 0.9473 0.6762 0.070 Uiso 1 1 calc R U . . .
N2 N 0.4293(2) 0.9430(2) 0.67338(17) 0.0568(10) Uani 1 1 d . . . . .
H3N H 0.4271 0.9867 0.6652 0.068 Uiso 1 1 calc R U . . .
H4N H 0.4201 0.9377 0.7096 0.068 Uiso 1 1 calc R U . . .
N3 N 0.2783(2) 0.9203(2) 0.67248(19) 0.0646(11) Uani 1 1 d . . . . .
H5N H 0.2440 0.8923 0.6671 0.078 Uiso 1 1 calc R U . . .
H6N H 0.2890 0.9197 0.7087 0.078 Uiso 1 1 calc R U . . .
C3 C 0.2592(3) 0.9870(3) 0.6564(3) 0.0787(18) Uani 1 1 d . . . . .
H3A H 0.2894 1.0196 0.6730 0.094 Uiso 1 1 calc R U . . .
H3B H 0.2139 0.9966 0.6689 0.094 Uiso 1 1 calc R U . . .

loop_
_atom_site_aniso_label
_atom_site_aniso_U_11
_atom_site_aniso_U_22
_atom_site_aniso_U_33
_atom_site_aniso_U_23
_atom_site_aniso_U_13
_atom_site_aniso_U_12
As1 0.0511(3) 0.0614(3) 0.0517(3) 0.0011(2) -0.0024(2) -0.0034(2)
As2 0.0621(3) 0.0503(3) 0.0518(3) -0.0013(2) 0.0021(2) -0.0029(2)
V1 0.0546(5) 0.0525(5) 0.0493(5) 0.0007(4) -0.0006(4) -0.0039(4)
V2 0.0491(6) 0.0503(6) 0.0477(6) 0.000 0.000 0.0017(5)
O1 0.0536(18) 0.061(2) 0.0531(19) 0.0000(15) 0.0009(15) -0.0042(15)
O2 0.0515(18) 0.0548(18) 0.058(2) -0.0040(15) 0.0025(15) 0.0002(15)
O3 0.062(2) 0.0588(19) 0.0513(19) -0.0022(16) -0.0016(16) -0.0054(16)
O4 0.062(2) 0.0492(17) 0.054(2) 0.0013(14) -0.0016(16) -0.0051(15)
O5 0.0546(19) 0.0526(18) 0.056(2) 0.0050(15) -0.0011(15) -0.0007(15)
O6 0.065(2) 0.065(2) 0.0502(19) 0.0047(16) -0.0004(16) -0.0106(17)
O7 0.059(3) 0.057(3) 0.049(3) 0.000 0.000 0.002(2)
Ni1 0.0537(3) 0.0537(3) 0.0502(5) 0.0002(3) 0.0002(3) -0.0007(4)
N1 0.057(2) 0.066(3) 0.054(2) -0.006(2) -0.0002(19) 0.001(2)
C1 0.059(3) 0.059(3) 0.066(3) -0.002(3) 0.002(2) -0.004(2)
C2 0.057(3) 0.056(3) 0.061(3) -0.003(2) -0.008(2) 0.000(2)
N2 0.066(3) 0.055(2) 0.049(2) 0.0002(19) 0.003(2) -0.0038(19)
N3 0.061(3) 0.068(3) 0.065(3) -0.006(2) 0.008(2) -0.003(2)
C3 0.063(3) 0.061(3) 0.112(5) -0.011(3) 0.010(3) 0.002(3)

loop_
_atom_type_symbol
_atom_type_description
_atom_type_scat_dispersion_real
_atom_type_scat_dispersion_imag
_atom_type_scat_source
C C 0.0033 0.0016 'International Tables Vol C Tables 4.2.6.8 and 6.1.1.4'
H H 0.0000 0.0000 'International Tables Vol C Tables 4.2.6.8 and 6.1.1.4'
N N 0.0061 0.0033 'International Tables Vol C Tables 4.2.6.8 and 6.1.1.4'
O O 0.0106 0.0060 'International Tables Vol C Tables 4.2.6.8 and 6.1.1.4'
Ni Ni 0.3393 1.1124 'International Tables Vol C Tables 4.2.6.8 and 6.1.1.4'
V V 0.3005 0.5294 'International Tables Vol C Tables 4.2.6.8 and 6.1.1.4'
As As 0.0499 2.0058 'International Tables Vol C Tables 4.2.6.8 and 6.1.1.4'

loop_
_geom_angle_atom_site_label_1
_geom_angle_atom_site_label_2
_geom_angle_atom_site_label_3
_geom_angle
_geom_angle_site_symmetry_1
_geom_angle_site_symmetry_3
_geom_angle_publ_flag
O1 As1 O3 102.79(16) . . ?
O1 As1 O2 100.94(16) . . ?
O3 As1 O2 95.36(15) . . ?
O4 As2 O3 101.36(16) . . ?
O4 As2 O5 101.46(15) . . ?
O3 As2 O5 96.66(15) . . ?
O6 V1 O1 106.59(17) . . ?
O6 V1 O4 105.43(17) . . ?
O1 V1 O4 89.64(15) . . ?
O6 V1 O2 107.57(16) . 28_656 ?
O1 V1 O2 145.09(14) . 28_656 ?
O4 V1 O2 88.18(14) . 28_656 ?
O6 V1 O5 107.85(17) . 19_576 ?
O1 V1 O5 87.99(14) . 19_576 ?
O4 V1 O5 145.88(14) . 19_576 ?
O2 V1 O5 74.92(14) 28_656 19_576 ?
O7 V2 O5 108.02(10) . 10_564 ?
O7 V2 O5 108.02(10) . . ?
O5 V2 O5 144.0(2) 10_564 . ?
O7 V2 O2 109.16(10) . . ?
O5 V2 O2 76.75(14) 10_564 . ?
O5 V2 O2 91.49(14) . . ?
O7 V2 O2 109.16(10) . 10_564 ?
O5 V2 O2 91.49(14) 10_564 10_564 ?
O5 V2 O2 76.75(14) . 10_564 ?
O2 V2 O2 141.7(2) . 10_564 ?
As1 O1 V1 128.53(19) . . ?
As1 O2 V2 132.55(18) . . ?
As1 O2 V1 121.92(17) . 19_576 ?
V2 O2 V1 104.05(15) . 19_576 ?
As2 O3 As1 126.92(19) . . ?
As2 O4 V1 128.52(18) . . ?
As2 O5 V2 131.87(18) . . ?
As2 O5 V1 123.12(17) . 28_656 ?
V2 O5 V1 104.02(15) . 28_656 ?
N1 Ni1 N1 94.9(3) . 8_666 ?
N1 Ni1 N3 92.61(18) . 8_666 ?
N1 Ni1 N3 170.55(18) 8_666 8_666 ?
N1 Ni1 N3 170.55(18) . . ?
N1 Ni1 N3 92.61(18) 8_666 . ?
N3 Ni1 N3 80.5(3) 8_666 . ?
N1 Ni1 N2 80.52(16) . . ?
N1 Ni1 N2 91.40(16) 8_666 . ?
N3 Ni1 N2 95.45(17) 8_666 . ?
N3 Ni1 N2 93.64(17) . . ?
N1 Ni1 N2 91.40(16) . 8_666 ?
N1 Ni1 N2 80.52(16) 8_666 8_666 ?
N3 Ni1 N2 93.64(17) 8_666 8_666 ?
N3 Ni1 N2 95.44(17) . 8_666 ?
N2 Ni1 N2 168.1(2) . 8_666 ?
C1 N1 Ni1 111.5(3) . . ?
N1 C1 C2 109.0(4) . . ?
N2 C2 C1 108.6(4) . . ?
C2 N2 Ni1 107.8(3) . . ?
C3 N3 Ni1 109.5(4) . . ?
N3 C3 C3 107.5(4) . 8_666 ?

loop_
_geom_bond_atom_site_label_1
_geom_bond_atom_site_label_2
_geom_bond_distance
_geom_bond_site_symmetry_2
_geom_bond_publ_flag
As1 O1 1.709(3) . ?
As1 O3 1.800(3) . ?
As1 O2 1.814(3) . ?
As2 O4 1.726(3) . ?
As2 O3 1.792(3) . ?
As2 O5 1.795(3) . ?
V1 O6 1.599(4) . ?
V1 O1 1.916(3) . ?
V1 O4 1.935(3) . ?
V1 O2 2.000(3) 28_656 ?
V1 O5 2.001(3) 19_576 ?
V2 O7 1.602(5) . ?
V2 O5 1.960(3) 10_564 ?
V2 O5 1.960(3) . ?
V2 O2 1.960(3) . ?
V2 O2 1.960(3) 10_564 ?
O2 V1 2.000(3) 19_576 ?
O5 V1 2.001(3) 28_656 ?
Ni1 N1 2.115(4) . ?
Ni1 N1 2.115(4) 8_666 ?
Ni1 N3 2.125(4) 8_666 ?
Ni1 N3 2.125(4) . ?
Ni1 N2 2.127(4) . ?
Ni1 N2 2.127(4) 8_666 ?
N1 C1 1.483(6) . ?
C1 C2 1.507(7) . ?
C2 N2 1.472(6) . ?
N3 C3 1.462(7) . ?
C3 C3 1.533(14) 8_666 ?

loop_
_geom_hbond_atom_site_label_D
_geom_hbond_atom_site_label_H
_geom_hbond_atom_site_label_A
_geom_hbond_distance_DH
_geom_hbond_distance_HA
_geom_hbond_distance_DA
_geom_hbond_angle_DHA
_geom_hbond_site_symmetry_A
N1 H1N O7 0.91 2.16 2.975(5) 149.2 .
N1 H2N O6 0.91 2.48 3.233(6) 139.9 28_656
N2 H3N O4 0.91 2.16 3.034(5) 159.9 17_676
N2 H4N O6 0.91 2.17 3.024(5) 156.5 22_656
N3 H5N O4 0.91 2.31 3.191(6) 163.9 32_455
N3 H6N O6 0.91 2.46 3.277(6) 148.8 22_656
C3 H3A O6 0.99 2.63 3.616(7) 178.2 17_676
